data_4078389
loop_
_publ_author_name
'Hirano, Masafumi'
'Kurata, Naoki'
'Marumo, Tsuyoshi'
'Komiya, Sanshiro'

_publ_section_title
;
 Successive O&#x2212;C/O&#x2212;H and sp3C&#x2212;H Bond Activation
 oforthoSubstituents in Allyl Phenyl Ethers and Phenols by a Ruthenium(0)
 Complex
;
_journal_issue 4
_journal_name_full Organometallics
_journal_page_first 501
_journal_paper_doi 10.1021/om970911q
_journal_volume 17
_journal_year 1998
_chemical_formula_sum 'C18 H37 O P3 Ru'
_chemical_formula_weight 463.48
_space_group_IT_number 14
_symmetry_cell_setting monoclinic
_symmetry_Int_Tables_number 14
_symmetry_space_group_name_Hall '-P 2ybc'
_symmetry_space_group_name_H-M 'P 1 21/c 1'
_audit_creation_date 'Thu Dec 26 13:42:02 1996'
_audit_creation_method 'from TEXRAY.INF file'
_audit_update_record '91-06-01 by M. Hirano'
_cell_angle_alpha 90.00
_cell_angle_beta 109.27(2)
_cell_angle_gamma 90.00
_cell_formula_units_Z 4.00
_cell_length_a 15.706(4)
_cell_length_b 9.197(4)
_cell_length_c 16.570(3)
_cell_measurement_reflns_used 25
_cell_measurement_temperature 20.0
_cell_measurement_theta_max 34.60
_cell_measurement_theta_min 29.11
_cell_volume 2259.4(12)
_computing_cell_refinement 'MSC/AFC Diffractometer Control'
_computing_data_collection 'MSC/AFC Diffractometer Control'
_computing_data_reduction 'teXsan: PROCESS (MSC)'
_computing_publication_material 'teXsan: FINISH (MSC)'
_computing_structure_refinement 'teXsan: LS (MSC)'
_computing_structure_solution SHELXS86
_diffrn_ambient_temperature 20.0
_diffrn_measurement_device AFC5R
_diffrn_measurement_method 'omega/2-theta scans'
_diffrn_radiation_monochromator graphite
_diffrn_radiation_source 'Rigaku rotating anode'
_diffrn_radiation_type MoKalpha
_diffrn_radiation_wavelength 0.7107
_diffrn_reflns_av_R_equivalents 4.03
_diffrn_reflns_limit_h_max 20
_diffrn_reflns_limit_h_min 0
_diffrn_reflns_limit_k_max 0
_diffrn_reflns_limit_k_min 0
_diffrn_reflns_limit_l_max 4
_diffrn_reflns_limit_l_min -15
_diffrn_reflns_number 5756
_diffrn_reflns_theta_max 27.5722
_diffrn_reflns_theta_min 1.5
_diffrn_standards_decay_% -3.11
_diffrn_standards_interval_count 200
_diffrn_standards_number 3
_exptl_absorpt_coefficient_mu 8.920
_exptl_absorpt_correction_T_max 1.000
_exptl_absorpt_correction_T_min 0.888
_exptl_absorpt_correction_type empirical
_exptl_crystal_colour Yellow
_exptl_crystal_density_diffrn 1.362
_exptl_crystal_description prismatic
_exptl_crystal_size_max 0.38
_exptl_crystal_size_mid 0.31
_exptl_crystal_size_min 0.15
_refine_diff_density_max -0.41940
_refine_diff_density_min 0.58140
_refine_ls_extinction_method Zachariasen_type_2_Gaussian_isotropic
_refine_ls_goodness_of_fit_obs 1.620
_refine_ls_hydrogen_treatment noref
_refine_ls_matrix_type full
_refine_ls_number_parameters 208
_refine_ls_number_reflns 2946
_refine_ls_number_restraints 0
_refine_ls_R_factor_obs 0.0430
_refine_ls_shift/esd_max 0.0180
_refine_ls_structure_factor_coef F
_refine_ls_weighting_scheme sigma
_refine_ls_wR_factor_obs 0.0300
_cod_data_source_file om970911q.cif
_cod_data_source_block afc5r.xtl_master_file
_cod_original_cell_volume 2259(1)
_cod_original_sg_symbol_H-M 'P 21/c     '
_cod_original_formula_sum 'C18 H37 O1 P3 Ru1'
_cod_database_code 4078389

loop_
_symmetry_equiv_pos_as_xyz
'   +x,   +y,   +z'
'   -x,1/2+y,1/2-z'
'   -x,   -y,   -z'
'   +x,1/2-y,1/2+z'

loop_
_atom_site_aniso_label
_atom_site_aniso_U_11
_atom_site_aniso_U_22
_atom_site_aniso_U_33
_atom_site_aniso_U_12
_atom_site_aniso_U_13
_atom_site_aniso_U_23
Ru1 0.0313(2) 0.0339(2) 0.0274(2) 0.0017(3) 0.0075(2) -0.0010(3)
P1 0.0362(8) 0.045(1) 0.0492(9) 0.0031(9) 0.0154(7) -0.0013(10)
P2 0.0384(9) 0.046(1) 0.0373(9) -0.0046(8) 0.0053(8) -0.0032(8)
P3 0.0397(10) 0.0370(9) 0.051(1) 0.0023(8) 0.0174(8) 0.0015(8)
O1 0.076(3) 0.045(3) 0.051(3) 0.004(3) 0.008(3) 0.010(2)
C1 0.070(4) 0.065(5) 0.042(3) 0.003(4) 0.033(3) 0.012(4)
C2 0.082(5) 0.057(5) 0.035(4) 0.007(4) 0.023(4) -0.005(3)
C3 0.074(5) 0.058(5) 0.029(3) -0.010(4) 0.001(3) -0.007(3)
C4 0.054(4) 0.032(4) 0.040(4) 0.006(3) 0.010(3) 0.000(3)
C5 0.057(4) 0.051(4) 0.058(5) 0.000(4) 0.025(4) -0.001(4)
C6 0.145(7) 0.042(4) 0.071(5) -0.005(5) 0.065(5) 0.000(4)
C7 0.152(9) 0.059(5) 0.058(5) 0.036(7) 0.031(5) 0.024(5)
C8 0.062(5) 0.096(7) 0.062(5) 0.030(5) -0.010(4) 0.002(5)
C9 0.045(4) 0.077(6) 0.068(5) 0.003(4) 0.018(4) 0.003(4)
C10 0.066(5) 0.061(5) 0.125(7) 0.004(4) 0.050(5) -0.024(5)
C11 0.083(5) 0.102(6) 0.069(5) 0.016(5) 0.055(4) 0.015(5)
C12 0.029(3) 0.100(6) 0.098(5) -0.012(4) 0.020(3) 0.020(5)
C13 0.169(9) 0.062(6) 0.158(9) -0.068(6) -0.095(7) 0.033(6)
C14 0.097(6) 0.20(1) 0.051(5) -0.062(7) 0.025(4) -0.044(6)
C15 0.034(4) 0.138(8) 0.143(7) 0.002(6) -0.003(4) -0.070(7)
C16 0.065(5) 0.073(5) 0.044(4) 0.021(4) 0.010(3) 0.030(4)
C17 0.066(5) 0.040(4) 0.119(6) 0.011(4) 0.045(5) -0.013(4)
C18 0.058(4) 0.038(4) 0.096(6) -0.018(3) 0.027(4) -0.031(4)

loop_
_atom_site_label
_atom_site_fract_x
_atom_site_fract_y
_atom_site_fract_z
_atom_site_U_iso_or_equiv
_atom_site_thermal_displace_type
Ru1 0.26475(3) 0.23331(5) 0.00537(3) 0.0314(1) Uij
P1 0.15252(9) 0.2615(2) 0.06681(9) 0.0430(5) Uij
P2 0.3853(1) 0.3313(2) 0.11177(10) 0.0424(5) Uij
P3 0.2970(1) 0.0047(2) 0.0516(1) 0.0419(5) Uij
O1 0.2344(3) 0.4612(4) -0.0318(2) 0.060(1) Uij
C1 0.3326(4) 0.2341(8) -0.0926(3) 0.055(2) Uij
C2 0.2596(5) 0.1403(7) -0.1176(4) 0.057(2) Uij
C3 0.1701(4) 0.1818(7) -0.1250(3) 0.057(2) Uij
C4 0.2009(4) 0.5403(6) -0.1018(4) 0.043(2) Uij
C5 0.2579(4) 0.6219(7) -0.1339(4) 0.054(2) Uij
C6 0.2232(6) 0.7165(8) -0.2012(5) 0.079(3) Uij
C7 0.1319(7) 0.7336(9) -0.2398(4) 0.091(3) Uij
C8 0.0759(5) 0.6552(9) -0.2111(5) 0.081(3) Uij
C9 0.1084(4) 0.5578(8) -0.1433(4) 0.063(2) Uij
C10 0.1415(4) 0.4449(7) 0.1023(5) 0.080(3) Uij
C11 0.1449(4) 0.1590(8) 0.1581(4) 0.077(3) Uij
C12 0.0405(3) 0.2293(8) -0.0068(4) 0.076(2) Uij
C13 0.4122(6) 0.5140(9) 0.0939(6) 0.167(4) Uij
C14 0.3914(5) 0.343(1) 0.2212(4) 0.117(4) Uij
C15 0.4957(4) 0.254(1) 0.1290(5) 0.113(3) Uij
C16 0.3329(4) -0.0366(7) 0.1647(4) 0.063(2) Uij
C17 0.3878(4) -0.0824(7) 0.0247(4) 0.071(3) Uij
C18 0.2065(4) -0.1266(6) 0.0138(4) 0.063(2) Uij

loop_
_atom_type_symbol
_atom_type_oxidation_number
_atom_type_number_in_cell
_atom_type_scat_dispersion_real
_atom_type_scat_dispersion_imag
_atom_type_scat_source
C 0 72 0.003 0.002 'International Tables'
H 0 148 0.000 0.000 'International Tables'
O 0 4 0.011 0.006 'International Tables'
P 0 12 0.102 0.094 'International Tables'
Ru 0 4 -1.259 0.836 'International Tables'

loop_
_geom_angle_atom_site_label_1
_geom_angle_atom_site_label_2
_geom_angle_atom_site_label_3
_geom_angle
_geom_angle_publ_flag
P(1) Ru(1) P(2) 99.92(6) yes
P(1) Ru(1) P(3) 94.22(6) yes
P(1) Ru(1) O(1) 83.7(1) yes
P(1) Ru(1) C(1) 159.8(2) yes
P(1) Ru(1) C(2) 130.7(2) yes
P(1) Ru(1) C(3) 95.1(2) yes
P(2) Ru(1) P(3) 93.97(6) yes
P(2) Ru(1) O(1) 83.6(1) yes
P(2) Ru(1) C(1) 95.0(2) yes
P(2) Ru(1) C(2) 129.4(2) yes
P(2) Ru(1) C(3) 160.2(2) yes
P(3) Ru(1) O(1) 176.5(1) yes
P(3) Ru(1) C(1) 98.3(2) yes
P(3) Ru(1) C(2) 83.5(2) yes
P(3) Ru(1) C(3) 97.8(2) yes
O(1) Ru(1) C(1) 84.5(2) yes
O(1) Ru(1) C(2) 100.1(2) yes
O(1) Ru(1) C(3) 85.3(2) yes
C(1) Ru(1) C(2) 36.7(2) yes
C(1) Ru(1) C(3) 67.6(2) yes
C(2) Ru(1) C(3) 37.5(2) yes
Ru(1) P(1) C(10) 114.4(2) yes
Ru(1) P(1) C(11) 125.1(2) yes
Ru(1) P(1) C(12) 113.4(2) yes
C(10) P(1) C(11) 99.9(3) yes
C(10) P(1) C(12) 101.3(3) yes
C(11) P(1) C(12) 99.2(3) yes
Ru(1) P(2) C(13) 114.9(3) yes
Ru(1) P(2) C(14) 123.7(2) yes
Ru(1) P(2) C(15) 118.1(2) yes
C(13) P(2) C(14) 100.2(4) yes
C(13) P(2) C(15) 97.4(5) yes
C(14) P(2) C(15) 97.8(4) yes
Ru(1) P(3) C(16) 120.6(2) yes
Ru(1) P(3) C(17) 116.0(2) yes
Ru(1) P(3) C(18) 116.4(2) yes
C(16) P(3) C(17) 99.2(3) yes
C(16) P(3) C(18) 99.2(3) yes
C(17) P(3) C(18) 102.2(3) yes
Ru(1) O(1) C(4) 139.4(4) yes
Ru(1) C(1) C(2) 70.5(3) yes
Ru(1) C(2) C(1) 72.9(3) yes
Ru(1) C(2) C(3) 73.0(3) yes
C(1) C(2) C(3) 123.8(6) yes
Ru(1) C(3) C(2) 69.5(3) yes
O(1) C(4) C(5) 120.6(6) yes
O(1) C(4) C(9) 123.0(6) yes
C(5) C(4) C(9) 116.3(6) yes
C(4) C(5) C(6) 121.0(6) yes
C(5) C(6) C(7) 121.5(7) yes
C(6) C(7) C(8) 118.7(7) yes
C(7) C(8) C(9) 121.5(7) yes
C(4) C(9) C(8) 121.0(6) yes

loop_
_geom_bond_atom_site_label_1
_geom_bond_atom_site_label_2
_geom_bond_distance
_geom_bond_publ_flag
Ru(1) P(1) 2.323(2) yes
Ru(1) P(2) 2.303(2) yes
Ru(1) P(3) 2.238(2) yes
Ru(1) O(1) 2.192(4) yes
Ru(1) C(1) 2.217(5) yes
Ru(1) C(2) 2.186(6) yes
Ru(1) C(3) 2.231(5) yes
P(1) C(10) 1.814(7) yes
P(1) C(11) 1.819(6) yes
P(1) C(12) 1.804(6) yes
P(2) C(13) 1.781(8) yes
P(2) C(14) 1.787(7) yes
P(2) C(15) 1.807(6) yes
P(3) C(16) 1.810(6) yes
P(3) C(17) 1.814(6) yes
P(3) C(18) 1.813(6) yes
O(1) C(4) 1.322(6) yes
C(1) C(2) 1.385(8) yes
C(1) H(1) 0.9984 no
C(1) H(2) 1.0159 no
C(2) C(3) 1.421(8) yes
C(2) H(3) 1.0112 no
C(3) H(4) 1.1190 no
C(3) H(5) 1.0656 no
C(4) C(5) 1.402(8) yes
C(4) C(9) 1.396(7) yes
C(5) C(6) 1.377(8) yes
C(5) H(6) 1.0246 no
C(6) C(7) 1.373(10) yes
C(6) H(7) 1.0138 no
C(7) C(8) 1.340(10) yes
C(7) H(8) 1.1610 no
C(8) C(9) 1.396(9) yes
C(8) H(9) 1.2610 no
C(9) H(10) 1.0175 no
C(10) H(11) 0.9443 no
C(10) H(12) 0.9777 no
C(10) H(13) 0.9744 no
C(11) H(14) 0.9591 no
C(11) H(15) 0.9407 no
C(11) H(16) 0.9793 no
C(12) H(17) 0.9548 no
C(12) H(18) 0.9268 no
C(12) H(19) 0.8858 no
C(13) H(20) 0.9159 no
C(13) H(21) 1.0378 no
C(13) H(22) 0.9042 no
C(14) H(23) 0.9810 no
C(14) H(24) 0.9426 no
C(14) H(25) 0.9863 no
C(15) H(26) 0.9458 no
C(15) H(27) 0.9921 no
C(15) H(28) 0.9767 no
C(16) H(29) 1.0711 no
C(16) H(30) 0.9280 no
C(16) H(31) 0.9736 no
C(17) H(32) 0.7854 no
C(17) H(33) 0.8031 no
C(17) H(34) 1.0406 no
C(18) H(35) 1.2153 no
C(18) H(36) 0.9705 no
C(18) H(37) 0.9509 no
